data_4305391
loop_
_publ_author_name
'Brenton R. Franklin'
'Richard S. Herrick'
'Christopher J. Ziegler'
'Natalie Barone'
'Laura R. Condon'

_publ_section_title
;
Reactions of the Re(CO)3(H2O)3+ Synthon with Monodentate Ligands under
Aqueous Conditions
;
_journal_name_full 'Inorganic Chemistry'
_journal_page_first 5902
_journal_page_last 5909
_journal_paper_doi 10.1021/ic800363w
_journal_volume 47
_journal_year 2008
_chemical_formula_sum 'C11 H16 Br O3 Re S2'
_chemical_formula_weight 526.47
_chemical_name_systematic
; 
 ? 
;
_space_group_IT_number 14
_symmetry_cell_setting monoclinic
_symmetry_space_group_name_Hall '-P 2ybc'
_symmetry_space_group_name_H-M 'P 1 21/c 1'
_atom_sites_solution_hydrogens geom
_atom_sites_solution_primary direct
_atom_sites_solution_secondary difmap
_audit_creation_method SHELXL-97
_cell_angle_alpha 90.00
_cell_angle_beta 97.217(6)
_cell_angle_gamma 90.00
_cell_formula_units_Z 4
_cell_length_a 13.307(5)
_cell_length_b 9.063(3)
_cell_length_c 12.777(4)
_cell_measurement_reflns_used 3173
_cell_measurement_temperature 100(2)
_cell_measurement_theta_max 27.24
_cell_measurement_theta_min 2.73
_cell_volume 1528.7(9)
_computing_cell_refinement 'Bruker SMART'
_computing_data_collection 'Bruker SMART'
_computing_data_reduction 'Bruker SAINT'
_computing_molecular_graphics 'Bruker SHELXTL'
_computing_publication_material 'Bruker SHELXTL'
_computing_structure_refinement 'SHELXL-97 (Sheldrick, 1997)'
_computing_structure_solution 'SHELXS-97 (Sheldrick, 1990)'
_diffrn_ambient_temperature 100(2)
_diffrn_measured_fraction_theta_full 0.995
_diffrn_measured_fraction_theta_max 0.995
_diffrn_measurement_device_type 'CCD area detector'
_diffrn_measurement_method 'phi and omega scans'
_diffrn_radiation_monochromator graphite
_diffrn_radiation_source 'fine-focus sealed tube'
_diffrn_radiation_type MoK\a
_diffrn_radiation_wavelength 0.71073
_diffrn_reflns_av_R_equivalents 0.0469
_diffrn_reflns_av_sigmaI/netI 0.0456
_diffrn_reflns_limit_h_max 16
_diffrn_reflns_limit_h_min -16
_diffrn_reflns_limit_k_max 11
_diffrn_reflns_limit_k_min -11
_diffrn_reflns_limit_l_max 16
_diffrn_reflns_limit_l_min -16
_diffrn_reflns_number 12210
_diffrn_reflns_theta_full 27.00
_diffrn_reflns_theta_max 27.00
_diffrn_reflns_theta_min 1.54
_exptl_absorpt_coefficient_mu 10.833
_exptl_absorpt_correction_T_max 0.3366
_exptl_absorpt_correction_T_min 0.1809
_exptl_absorpt_correction_type multi-scan
_exptl_crystal_colour colorless
_exptl_crystal_density_diffrn 2.288
_exptl_crystal_density_meas ?
_exptl_crystal_density_method .
_exptl_crystal_description block
_exptl_crystal_F_000 992
_exptl_crystal_size_max 0.20
_exptl_crystal_size_mid 0.10
_exptl_crystal_size_min 0.10
_refine_diff_density_max 0.927
_refine_diff_density_min -1.380
_refine_diff_density_rms 0.176
_refine_ls_extinction_method none
_refine_ls_goodness_of_fit_ref 1.065
_refine_ls_hydrogen_treatment constr
_refine_ls_matrix_type full
_refine_ls_number_parameters 163
_refine_ls_number_reflns 3313
_refine_ls_number_restraints 0
_refine_ls_restrained_S_all 1.065
_refine_ls_R_factor_all 0.0361
_refine_ls_R_factor_gt 0.0280
_refine_ls_shift/su_max 0.001
_refine_ls_shift/su_mean 0.000
_refine_ls_structure_factor_coef Fsqd
_refine_ls_weighting_details 'calc w=1/[\s^2^(Fo^2^)+(0.0168P)^2^+1.6606P] where P=(Fo^2^+2Fc^2^)/3'
_refine_ls_weighting_scheme calc
_refine_ls_wR_factor_gt 0.0574
_refine_ls_wR_factor_ref 0.0593
_reflns_number_gt 2854
_reflns_number_total 3313
_reflns_threshold_expression >2sigma(I)
_cod_data_source_file ic800363w-file002_9.cif
_cod_data_source_block 10
_cod_depositor_comments
;
The following automatic conversions were performed:
'_symmetry_cell_setting' value 'Monoclinic' changed to 'monoclinic'
according to '/home/saulius/struct/CIF-dictionaries/cif_core.dic'
dictionary named 'cif_core.dic' version 2.4.1 from 2010-06-29.

Automatic conversion script
Id: cif_fix_enum 1527 2010-12-29 10:47:43Z saulius 
;
_cod_original_cell_volume 1528.6(9)
_cod_database_code 4305391

loop_
_symmetry_equiv_pos_as_xyz
'x, y, z'
'-x, y+1/2, -z+1/2'
'-x, -y, -z'
'x, -y-1/2, z-1/2'

loop_
_atom_site_label
_atom_site_type_symbol
_atom_site_fract_x
_atom_site_fract_y
_atom_site_fract_z
_atom_site_U_iso_or_equiv
_atom_site_adp_type
_atom_site_occupancy
_atom_site_symmetry_multiplicity
_atom_site_calc_flag
_atom_site_refinement_flags
_atom_site_disorder_assembly
_atom_site_disorder_group
Br1 Br 0.15618(4) 0.66922(6) 0.87805(4) 0.01551(12) Uani 1 1 d . . .
C1 C 0.3973(4) 0.5422(6) 0.8793(4) 0.0165(11) Uani 1 1 d . . .
C2 C 0.2669(4) 0.3824(6) 0.9874(4) 0.0165(11) Uani 1 1 d . . .
C3 C 0.3389(4) 0.2640(6) 0.8165(4) 0.0161(11) Uani 1 1 d . . .
C4 C 0.0237(4) 0.3246(6) 0.8903(4) 0.0192(12) Uani 1 1 d . . .
H4A H 0.0510 0.3948 0.9461 0.023 Uiso 1 1 calc R . .
H4B H -0.0475 0.3517 0.8660 0.023 Uiso 1 1 calc R . .
C5 C 0.0289(4) 0.1660(6) 0.9339(5) 0.0242(13) Uani 1 1 d . . .
H5A H 0.0431 0.1681 1.0119 0.029 Uiso 1 1 calc R . .
H5B H -0.0368 0.1157 0.9143 0.029 Uiso 1 1 calc R . .
C6 C 0.1128(4) 0.0822(6) 0.8882(4) 0.0197(12) Uani 1 1 d . . .
H6A H 0.1794 0.1044 0.9287 0.024 Uiso 1 1 calc R . .
H6B H 0.1008 -0.0255 0.8910 0.024 Uiso 1 1 calc R . .
C7 C 0.1105(4) 0.1327(6) 0.7746(4) 0.0175(11) Uani 1 1 d . . .
H7A H 0.0519 0.0892 0.7296 0.021 Uiso 1 1 calc R . .
H7B H 0.1735 0.1039 0.7462 0.021 Uiso 1 1 calc R . .
C8 C 0.3773(4) 0.4935(6) 0.6029(4) 0.0193(12) Uani 1 1 d . . .
H8B H 0.4323 0.4694 0.6601 0.023 Uiso 1 1 calc R . .
H8A H 0.3693 0.4103 0.5523 0.023 Uiso 1 1 calc R . .
C9 C 0.4005(4) 0.6350(6) 0.5480(4) 0.0184(12) Uani 1 1 d . . .
H9A H 0.3565 0.6450 0.4800 0.022 Uiso 1 1 calc R . .
H9B H 0.4721 0.6368 0.5344 0.022 Uiso 1 1 calc R . .
C10 C 0.3799(4) 0.7584(6) 0.6230(4) 0.0206(12) Uani 1 1 d . . .
H10A H 0.3835 0.8555 0.5882 0.025 Uiso 1 1 calc R . .
H10B H 0.4305 0.7565 0.6868 0.025 Uiso 1 1 calc R . .
C11 C 0.2741(4) 0.7325(6) 0.6526(4) 0.0186(12) Uani 1 1 d . . .
H11A H 0.2224 0.7768 0.5993 0.022 Uiso 1 1 calc R . .
H11B H 0.2674 0.7766 0.7223 0.022 Uiso 1 1 calc R . .
O1 O 0.4745(3) 0.5993(4) 0.8978(3) 0.0205(9) Uani 1 1 d . . .
O2 O 0.2635(3) 0.3491(4) 1.0743(3) 0.0238(9) Uani 1 1 d . . .
O3 O 0.3782(3) 0.1537(4) 0.8040(3) 0.0235(9) Uani 1 1 d . . .
Re1 Re 0.269447(14) 0.44175(2) 0.843870(15) 0.01041(7) Uani 1 1 d . . .
S1 S 0.09909(9) 0.33219(14) 0.77995(10) 0.0139(3) Uani 1 1 d . . .
S2 S 0.25836(10) 0.52982(15) 0.65689(10) 0.0159(3) Uani 1 1 d . . .

loop_
_atom_site_aniso_label
_atom_site_aniso_U_11
_atom_site_aniso_U_22
_atom_site_aniso_U_33
_atom_site_aniso_U_23
_atom_site_aniso_U_13
_atom_site_aniso_U_12
Br1 0.0173(3) 0.0129(3) 0.0170(3) -0.0016(2) 0.0049(2) 0.0017(2)
C1 0.021(3) 0.018(3) 0.012(3) -0.001(2) 0.007(2) 0.006(2)
C2 0.018(3) 0.013(3) 0.018(3) -0.001(2) -0.001(2) 0.001(2)
C3 0.017(3) 0.020(3) 0.011(3) 0.003(2) -0.003(2) -0.004(2)
C4 0.014(3) 0.017(3) 0.030(3) 0.003(2) 0.013(2) 0.005(2)
C5 0.023(3) 0.019(3) 0.031(3) 0.001(2) 0.007(3) 0.001(3)
C6 0.021(3) 0.011(3) 0.028(3) 0.002(2) 0.007(2) 0.002(2)
C7 0.015(3) 0.020(3) 0.019(3) -0.004(2) 0.005(2) -0.001(2)
C8 0.022(3) 0.018(3) 0.020(3) -0.001(2) 0.011(2) -0.002(2)
C9 0.015(3) 0.025(3) 0.017(3) 0.005(2) 0.004(2) 0.000(2)
C10 0.015(3) 0.022(3) 0.026(3) 0.009(2) 0.007(2) -0.001(2)
C11 0.020(3) 0.017(3) 0.020(3) 0.008(2) 0.009(2) 0.002(2)
O1 0.016(2) 0.022(2) 0.023(2) -0.0012(16) 0.0004(16) -0.0022(17)
O2 0.035(2) 0.027(2) 0.0107(19) 0.0050(16) 0.0058(17) -0.0015(19)
O3 0.023(2) 0.015(2) 0.032(2) -0.0055(17) 0.0008(17) 0.0068(17)
Re1 0.01051(11) 0.01150(11) 0.00932(10) 0.00049(8) 0.00170(7) 0.00022(8)
S1 0.0119(6) 0.0144(7) 0.0153(6) 0.0026(5) 0.0012(5) -0.0013(5)
S2 0.0138(6) 0.0222(8) 0.0120(6) 0.0029(5) 0.0030(5) -0.0016(5)

loop_
_atom_type_symbol
_atom_type_description
_atom_type_scat_dispersion_real
_atom_type_scat_dispersion_imag
_atom_type_scat_source
C C 0.0033 0.0016 'International Tables Vol C Tables 4.2.6.8 and 6.1.1.4'
H H 0.0000 0.0000 'International Tables Vol C Tables 4.2.6.8 and 6.1.1.4'
O O 0.0106 0.0060 'International Tables Vol C Tables 4.2.6.8 and 6.1.1.4'
Br Br -0.2901 2.4595 'International Tables Vol C Tables 4.2.6.8 and 6.1.1.4'
Re Re -1.0185 7.2310 'International Tables Vol C Tables 4.2.6.8 and 6.1.1.4'
S S 0.1246 0.1234 'International Tables Vol C Tables 4.2.6.8 and 6.1.1.4'

loop_
_geom_angle_atom_site_label_1
_geom_angle_atom_site_label_2
_geom_angle_atom_site_label_3
_geom_angle
_geom_angle_site_symmetry_1
_geom_angle_site_symmetry_3
_geom_angle_publ_flag
O1 C1 Re1 177.8(4) . . ?
O2 C2 Re1 178.4(5) . . ?
O3 C3 Re1 176.5(5) . . ?
C5 C4 S1 108.0(4) . . ?
C6 C5 C4 109.1(4) . . ?
C7 C6 C5 106.8(4) . . ?
C6 C7 S1 104.8(3) . . ?
C9 C8 S2 105.0(4) . . ?
C8 C9 C10 105.5(4) . . ?
C9 C10 C11 106.8(4) . . ?
C10 C11 S2 105.8(4) . . ?
C3 Re1 C2 90.3(2) . . ?
C3 Re1 C1 90.5(2) . . ?
C2 Re1 C1 91.7(2) . . ?
C3 Re1 S2 93.77(15) . . ?
C2 Re1 S2 175.06(16) . . ?
C1 Re1 S2 91.03(15) . . ?
C3 Re1 S1 92.54(16) . . ?
C2 Re1 S1 94.37(16) . . ?
C1 Re1 S1 173.23(15) . . ?
S2 Re1 S1 82.73(4) . . ?
C3 Re1 Br1 173.86(15) . . ?
C2 Re1 Br1 88.94(16) . . ?
C1 Re1 Br1 95.64(15) . . ?
S2 Re1 Br1 86.68(4) . . ?
S1 Re1 Br1 81.43(4) . . ?
C7 S1 C4 92.7(2) . . ?
C7 S1 Re1 109.22(17) . . ?
C4 S1 Re1 108.87(19) . . ?
C8 S2 C11 93.5(2) . . ?
C8 S2 Re1 110.54(18) . . ?
C11 S2 Re1 110.56(18) . . ?

loop_
_geom_bond_atom_site_label_1
_geom_bond_atom_site_label_2
_geom_bond_distance
_geom_bond_site_symmetry_2
_geom_bond_publ_flag
Br1 Re1 2.6226(8) . ?
C1 O1 1.148(6) . ?
C1 Re1 1.933(6) . ?
C2 O2 1.156(6) . ?
C2 Re1 1.916(5) . ?
C3 O3 1.148(6) . ?
C3 Re1 1.911(6) . ?
C4 C5 1.540(7) . ?
C4 S1 1.832(5) . ?
C5 C6 1.526(7) . ?
C6 C7 1.518(7) . ?
C7 S1 1.816(5) . ?
C8 C9 1.512(7) . ?
C8 S2 1.834(5) . ?
C9 C10 1.521(7) . ?
C10 C11 1.521(7) . ?
C11 S2 1.850(5) . ?
Re1 S2 2.5055(15) . ?
Re1 S1 2.5153(14) . ?
